data_7058038
loop_
_publ_author_name
'Kodama, Koichi'
'Kawamata, Ryuta'
'Hirose, Takuji'

_publ_section_title
;
 Synthesis and evaluation of chiral \b-amino acid-based
 low-molecular-weight organogelators possessing a methyl/trifluoromethyl
 side chain
;
_journal_issue 7
_journal_name_full 'New Journal of Chemistry'
_journal_page_first 2882
_journal_paper_doi 10.1039/C8NJ05668D
_journal_volume 43
_journal_year 2019
_chemical_formula_sum 'C12 H20 F3 N O3'
_chemical_formula_weight 283.29
_space_group_crystal_system monoclinic
_space_group_IT_number 14
_space_group_name_Hall '-P 2yn'
_space_group_name_H-M_alt 'P 1 21/n 1'
_symmetry_space_group_name_Hall '-P 2yn'
_symmetry_space_group_name_H-M 'P 1 21/n 1'
_atom_sites_solution_hydrogens mixed
_audit_creation_method SHELXL-2013
_audit_update_record
;
2018-09-01 deposited with the CCDC.
2018-12-11 downloaded from the CCDC.
;
_cell_angle_alpha 90
_cell_angle_beta 94.508(2)
_cell_angle_gamma 90
_cell_formula_units_Z 12
_cell_length_a 14.394(2)
_cell_length_b 13.015(2)
_cell_length_c 22.744(4)
_cell_measurement_reflns_used 7019
_cell_measurement_temperature 100(2)
_cell_measurement_theta_max 27.54
_cell_measurement_theta_min 2.34
_cell_volume 4247.6(12)
_computing_structure_refinement 'SHELXL-2013 (Sheldrick, 2013)'
_diffrn_ambient_temperature 100(2)
_diffrn_measured_fraction_theta_full 0.968
_diffrn_measured_fraction_theta_max 0.996
_diffrn_measurement_device_type 'Bruker APEX-II CCD'
_diffrn_measurement_method '\f and \w scans'
_diffrn_radiation_type MoK\a
_diffrn_radiation_wavelength 0.71073
_diffrn_reflns_av_R_equivalents 0.1475
_diffrn_reflns_av_unetI/netI 0.0977
_diffrn_reflns_Laue_measured_fraction_full 0.968
_diffrn_reflns_Laue_measured_fraction_max 0.996
_diffrn_reflns_limit_h_max 15
_diffrn_reflns_limit_h_min -17
_diffrn_reflns_limit_k_max 15
_diffrn_reflns_limit_k_min -15
_diffrn_reflns_limit_l_max 21
_diffrn_reflns_limit_l_min -27
_diffrn_reflns_number 19960
_diffrn_reflns_point_group_measured_fraction_full 0.968
_diffrn_reflns_point_group_measured_fraction_max 0.996
_diffrn_reflns_theta_full 25.242
_diffrn_reflns_theta_max 24.998
_diffrn_reflns_theta_min 1.619
_diffrn_source 'sealed tube'
_exptl_absorpt_coefficient_mu 0.119
_exptl_absorpt_correction_T_max 0.998
_exptl_absorpt_correction_T_min 0.870
_exptl_absorpt_correction_type multi-scan
_exptl_absorpt_process_details 'SADABS v2008/1 (Bruker, 2008)'
_exptl_crystal_colour colourless
_exptl_crystal_density_diffrn 1.329
_exptl_crystal_description needle
_exptl_crystal_F_000 1800
_exptl_crystal_size_max 0.330
_exptl_crystal_size_mid 0.050
_exptl_crystal_size_min 0.020
_refine_diff_density_max 0.490
_refine_diff_density_min -0.397
_refine_diff_density_rms 0.082
_refine_ls_extinction_method none
_refine_ls_goodness_of_fit_ref 0.961
_refine_ls_hydrogen_treatment mixed
_refine_ls_matrix_type full
_refine_ls_number_parameters 532
_refine_ls_number_reflns 7450
_refine_ls_number_restraints 0
_refine_ls_restrained_S_all 0.961
_refine_ls_R_factor_all 0.0679
_refine_ls_R_factor_gt 0.0538
_refine_ls_shift/su_max 0.001
_refine_ls_shift/su_mean 0.000
_refine_ls_structure_factor_coef Fsqd
_refine_ls_weighting_details 'w=1/[\s^2^(Fo^2^)+(0.0814P)^2^] where P=(Fo^2^+2Fc^2^)/3'
_refine_ls_weighting_scheme calc
_refine_ls_wR_factor_gt 0.1384
_refine_ls_wR_factor_ref 0.1474
_reflns_Friedel_coverage 0.000
_reflns_number_gt 5455
_reflns_number_total 7450
_reflns_threshold_expression 'I > 2\s(I)'
_cod_data_source_file c8nj05668d2.cif
_cod_data_source_block rac-16
_cod_depositor_comments 'Adding full bibliography for 7058036--7058038.cif.'
_cod_original_cell_volume 4247.7(12)
_cod_database_code 7058038
_shelx_space_group_comment
;
The symmetry employed for this shelxl refinement is uniquely defined
by the following loop, which should always be used as a source of
symmetry information in preference to the above space-group names.
They are only intended as comments.
;
_shelx_estimated_absorpt_t_min 0.962
_shelx_estimated_absorpt_t_max 0.998
_shelxl_version_number 2013-4

loop_
_space_group_symop_operation_xyz
'x, y, z'
'-x+1/2, y+1/2, -z+1/2'
'-x, -y, -z'
'x-1/2, -y-1/2, z-1/2'

loop_
_atom_site_label
_atom_site_type_symbol
_atom_site_fract_x
_atom_site_fract_y
_atom_site_fract_z
_atom_site_U_iso_or_equiv
_atom_site_adp_type
_atom_site_occupancy
_atom_site_site_symmetry_order
_atom_site_calc_flag
_atom_site_refinement_flags_posn
_atom_site_refinement_flags_adp
F1 F 0.34459(7) 0.40272(7) 0.92964(4) 0.0267(3) Uani 1 1 d . .
F2 F 0.40933(7) 0.26856(7) 0.97037(4) 0.0257(3) Uani 1 1 d . .
F3 F 0.57245(7) 0.22097(7) 0.79856(4) 0.0257(3) Uani 1 1 d . .
F4 F 0.41435(7) 0.29357(8) 0.87701(4) 0.0270(3) Uani 1 1 d . .
F5 F 0.73351(8) 0.26292(7) 0.63653(4) 0.0265(3) Uani 1 1 d . .
F6 F 0.67121(8) 0.40139(7) 0.59921(5) 0.0301(3) Uani 1 1 d . .
F7 F 0.74136(7) 0.29619(8) 0.54434(4) 0.0292(3) Uani 1 1 d . .
O10 O 0.43162(9) 0.35531(9) 0.58054(5) 0.0232(3) Uani 1 1 d . .
F9 F 0.57106(7) 0.18014(8) 0.70681(4) 0.0285(3) Uani 1 1 d . .
F10 F 0.50269(8) 0.08284(7) 0.76663(5) 0.0274(3) Uani 1 1 d . .
O2 O 0.10336(9) 0.34975(8) 0.91684(5) 0.0208(3) Uani 1 1 d . .
O3 O 0.45227(9) 0.10255(9) 0.59038(5) 0.0222(3) Uani 1 1 d . .
O4 O 0.53744(9) -0.03149(8) 0.56381(5) 0.0215(3) Uani 1 1 d . .
H58 H 0.4921 -0.0658 0.5742 0.032 Uiso 1 1 calc R U
O5 O 0.12907(9) 0.10191(9) 0.92717(5) 0.0233(3) Uani 1 1 d . .
O6 O 0.26144(9) 0.14092(8) 0.75323(5) 0.0204(3) Uani 1 1 d . .
O7 O 0.29438(9) 0.38799(9) 0.75879(5) 0.0239(3) Uani 1 1 d . .
O8 O 0.21556(9) -0.03357(8) 0.90428(6) 0.0240(3) Uani 1 1 d . .
H59 H 0.1686 -0.0670 0.9129 0.036 Uiso 1 1 calc R U
O9 O 0.37646(8) 0.51690(8) 0.72306(5) 0.0214(3) Uani 1 1 d . .
H60 H 0.3308 0.5524 0.7318 0.032 Uiso 1 1 calc R U
N1 N 0.54164(11) 0.29207(10) 0.52533(6) 0.0180(3) Uani 1 1 d . .
N2 N 0.21384(11) 0.28814(10) 0.86115(6) 0.0166(3) Uani 1 1 d . .
N3 N 0.37104(11) 0.19347(10) 0.69413(6) 0.0172(3) Uani 1 1 d . .
C1 C 0.36367(13) 0.41977(12) 0.73855(7) 0.0174(4) Uani 1 1 d . .
C2 C 0.61012(12) 0.12931(12) 0.56601(7) 0.0186(4) Uani 1 1 d . .
H52 H 0.6290 0.1179 0.5256 0.022 Uiso 1 1 calc R U
H53 H 0.6615 0.1053 0.5942 0.022 Uiso 1 1 calc R U
C3 C 0.52382(12) 0.06743(12) 0.57458(7) 0.0174(4) Uani 1 1 d . .
C4 C 0.29084(12) 0.14589(11) 0.70360(7) 0.0171(4) Uani 1 1 d . .
C5 C 0.35952(13) 0.30189(12) 0.92163(7) 0.0181(4) Uani 1 1 d . .
C6 C 0.13537(12) 0.34068(11) 0.86796(7) 0.0164(4) Uani 1 1 d . .
C7 C 0.68526(13) 0.30107(12) 0.58847(7) 0.0200(4) Uani 1 1 d . .
C8 C 0.51901(13) 0.18177(12) 0.75292(7) 0.0188(4) Uani 1 1 d . .
C9 C 0.44814(12) 0.35489(12) 0.72900(7) 0.0188(4) Uani 1 1 d . .
H34 H 0.5017 0.3790 0.7554 0.023 Uiso 1 1 calc R U
H35 H 0.4645 0.3627 0.6878 0.023 Uiso 1 1 calc R U
C10 C 0.59434(12) 0.24471(12) 0.57541(7) 0.0176(4) Uani 1 1 d . .
H54 H 0.5572 0.2524 0.6105 0.021 Uiso 1 1 calc R U
C11 C 0.46351(13) 0.34550(12) 0.53174(7) 0.0177(4) Uani 1 1 d . .
C12 C 0.42941(12) 0.24092(11) 0.74159(7) 0.0167(4) Uani 1 1 d . .
H36 H 0.3952 0.2373 0.7781 0.020 Uiso 1 1 calc R U
C13 C 0.26924(12) 0.24345(11) 0.91110(7) 0.0162(4) Uani 1 1 d . .
H1 H 0.2336 0.2518 0.9468 0.019 Uiso 1 1 calc R U
C14 C 0.20106(13) 0.06602(12) 0.91257(7) 0.0188(4) Uani 1 1 d . .
C15 C 0.28677(12) 0.12818(12) 0.90279(8) 0.0190(4) Uani 1 1 d . .
H2 H 0.3052 0.1158 0.8624 0.023 Uiso 1 1 calc R U
H3 H 0.3387 0.1057 0.9310 0.023 Uiso 1 1 calc R U
C16 C -0.01520(13) 0.23099(12) 0.79038(8) 0.0213(4) Uani 1 1 d . .
H4 H 0.0266 0.2115 0.7597 0.026 Uiso 1 1 calc R U
H5 H 0.0078 0.1967 0.8276 0.026 Uiso 1 1 calc R U
C17 C 0.23790(12) 0.09909(12) 0.64997(7) 0.0201(4) Uani 1 1 d . .
H19 H 0.2351 0.0236 0.6549 0.024 Uiso 1 1 calc R U
H20 H 0.2717 0.1135 0.6146 0.024 Uiso 1 1 calc R U
C18 C 0.13530(13) 0.25799(12) 0.63008(8) 0.0221(4) Uani 1 1 d . .
H21 H 0.1642 0.2932 0.6655 0.026 Uiso 1 1 calc R U
H22 H 0.1724 0.2749 0.5965 0.026 Uiso 1 1 calc R U
C19 C -0.11318(13) 0.19292(12) 0.77215(8) 0.0218(4) Uani 1 1 d . .
H6 H -0.1352 0.2259 0.7344 0.026 Uiso 1 1 calc R U
H7 H -0.1552 0.2147 0.8022 0.026 Uiso 1 1 calc R U
C20 C -0.11985(13) 0.07640(12) 0.76483(8) 0.0241(4) Uani 1 1 d . .
H8 H -0.0812 0.0550 0.7328 0.029 Uiso 1 1 calc R U
H9 H -0.0941 0.0432 0.8017 0.029 Uiso 1 1 calc R U
C21 C 0.41510(13) 0.38873(12) 0.47586(7) 0.0211(4) Uani 1 1 d . .
H37 H 0.4620 0.4195 0.4516 0.025 Uiso 1 1 calc R U
H38 H 0.3717 0.4438 0.4860 0.025 Uiso 1 1 calc R U
C22 C 0.13858(12) 0.14184(12) 0.64045(8) 0.0208(4) Uani 1 1 d . .
H23 H 0.1060 0.1070 0.6060 0.025 Uiso 1 1 calc R U
H24 H 0.1045 0.1256 0.6755 0.025 Uiso 1 1 calc R U
C23 C 0.03652(13) 0.29805(13) 0.61706(8) 0.0244(4) Uani 1 1 d . .
H25 H -0.0001 0.2822 0.6510 0.029 Uiso 1 1 calc R U
H26 H 0.0072 0.2613 0.5823 0.029 Uiso 1 1 calc R U
C24 C 0.08771(12) 0.38775(12) 0.81292(7) 0.0194(4) Uani 1 1 d . .
H10 H 0.1250 0.3731 0.7791 0.023 Uiso 1 1 calc R U
H11 H 0.0852 0.4633 0.8179 0.023 Uiso 1 1 calc R U
C25 C -0.06646(15) 0.45254(15) 0.59006(10) 0.0362(5) Uani 1 1 d . .
H27 H -0.1035 0.4420 0.6244 0.043 Uiso 1 1 calc R U
H28 H -0.0956 0.4116 0.5569 0.043 Uiso 1 1 calc R U
C26 C -0.01088(12) 0.34706(12) 0.79923(8) 0.0204(4) Uani 1 1 d . .
H12 H -0.0387 0.3810 0.7631 0.025 Uiso 1 1 calc R U
H13 H -0.0490 0.3657 0.8320 0.025 Uiso 1 1 calc R U
C27 C 0.29054(14) 0.24753(13) 0.47319(8) 0.0273(4) Uani 1 1 d . .
H39 H 0.2505 0.2979 0.4918 0.033 Uiso 1 1 calc R U
H40 H 0.3244 0.2076 0.5052 0.033 Uiso 1 1 calc R U
C28 C -0.22286(15) -0.07609(14) 0.73678(10) 0.0346(5) Uani 1 1 d . .
H14 H -0.1866 -0.0904 0.7030 0.052 Uiso 1 1 calc R U
H15 H -0.2877 -0.0970 0.7274 0.052 Uiso 1 1 calc R U
H16 H -0.1966 -0.1146 0.7712 0.052 Uiso 1 1 calc R U
C29 C 0.09164(15) 0.04827(15) 0.43054(10) 0.0357(5) Uani 1 1 d . .
H41 H 0.0390 0.0279 0.4535 0.043 Uiso 1 1 calc R U
H42 H 0.0654 0.0867 0.3955 0.043 Uiso 1 1 calc R U
C30 C -0.21921(14) 0.03905(14) 0.75048(9) 0.0295(5) Uani 1 1 d . .
H17 H -0.2475 0.0776 0.7161 0.035 Uiso 1 1 calc R U
H18 H -0.2564 0.0532 0.7844 0.035 Uiso 1 1 calc R U
C31 C 0.22874(14) 0.17460(14) 0.43528(8) 0.0289(4) Uani 1 1 d . .
H43 H 0.1972 0.2139 0.4022 0.035 Uiso 1 1 calc R U
H44 H 0.2686 0.1222 0.4182 0.035 Uiso 1 1 calc R U
C32 C -0.06994(17) 0.56646(14) 0.57304(10) 0.0426(6) Uani 1 1 d . .
H29 H -0.0425 0.6077 0.6060 0.064 Uiso 1 1 calc R U
H30 H -0.1349 0.5873 0.5638 0.064 Uiso 1 1 calc R U
H31 H -0.0347 0.5773 0.5384 0.064 Uiso 1 1 calc R U
C33 C 0.03166(13) 0.41374(13) 0.60517(8) 0.0262(4) Uani 1 1 d . .
H32 H 0.0588 0.4506 0.6405 0.031 Uiso 1 1 calc R U
H33 H 0.0701 0.4300 0.5722 0.031 Uiso 1 1 calc R U
C34 C 0.13813(15) -0.04808(14) 0.40981(9) 0.0344(5) Uani 1 1 d . .
H45 H 0.1861 -0.0293 0.3835 0.052 Uiso 1 1 calc R U
H46 H 0.0914 -0.0920 0.3886 0.052 Uiso 1 1 calc R U
H47 H 0.1670 -0.0854 0.4440 0.052 Uiso 1 1 calc R U
C35 C 0.36040(14) 0.30503(14) 0.43974(8) 0.0279(4) Uani 1 1 d . .
H48 H 0.3273 0.3376 0.4048 0.034 Uiso 1 1 calc R U
H49 H 0.4053 0.2551 0.4254 0.034 Uiso 1 1 calc R U
C36 C 0.15531(15) 0.12035(15) 0.46845(9) 0.0371(5) Uani 1 1 d . .
H50 H 0.1164 0.1729 0.4862 0.044 Uiso 1 1 calc R U
H51 H 0.1871 0.0802 0.5011 0.044 Uiso 1 1 calc R U
H57 H 0.2359(13) 0.2843(14) 0.8286(9) 0.020(5) Uiso 1 1 d . .
H55 H 0.3913(13) 0.1937(13) 0.6607(8) 0.015(5) Uiso 1 1 d . .
H56 H 0.5645(13) 0.2888(14) 0.4926(9) 0.020(5) Uiso 1 1 d . .

loop_
_atom_site_aniso_label
_atom_site_aniso_U_11
_atom_site_aniso_U_22
_atom_site_aniso_U_33
_atom_site_aniso_U_23
_atom_site_aniso_U_13
_atom_site_aniso_U_12
F1 0.0382(7) 0.0124(5) 0.0279(6) -0.0016(4) -0.0070(5) -0.0030(4)
F2 0.0326(6) 0.0239(5) 0.0185(5) 0.0020(4) -0.0100(5) -0.0011(4)
F3 0.0334(6) 0.0226(5) 0.0190(5) -0.0007(4) -0.0106(5) -0.0008(4)
F4 0.0295(6) 0.0331(6) 0.0184(5) -0.0048(5) 0.0019(5) -0.0097(5)
F5 0.0357(6) 0.0249(6) 0.0172(5) 0.0015(4) -0.0102(5) -0.0010(5)
F6 0.0428(7) 0.0145(5) 0.0313(6) -0.0020(4) -0.0076(5) -0.0028(5)
F7 0.0312(6) 0.0383(6) 0.0179(6) -0.0030(5) 0.0008(5) -0.0115(5)
O10 0.0346(8) 0.0187(6) 0.0159(7) -0.0010(5) 0.0007(6) 0.0075(5)
F9 0.0319(6) 0.0354(6) 0.0181(5) 0.0031(5) 0.0015(5) 0.0114(5)
F10 0.0406(7) 0.0124(5) 0.0277(6) 0.0019(4) -0.0072(5) 0.0017(4)
O2 0.0305(7) 0.0160(6) 0.0158(6) -0.0003(5) 0.0005(5) 0.0042(5)
O3 0.0279(7) 0.0183(6) 0.0207(7) -0.0034(5) 0.0036(6) -0.0009(5)
O4 0.0285(7) 0.0117(6) 0.0244(7) 0.0027(5) 0.0032(6) -0.0005(5)
O5 0.0297(8) 0.0165(6) 0.0241(7) -0.0033(5) 0.0058(6) -0.0024(5)
O6 0.0308(7) 0.0149(6) 0.0156(6) -0.0016(5) 0.0021(5) -0.0045(5)
O7 0.0310(7) 0.0153(6) 0.0260(7) 0.0034(5) 0.0063(6) 0.0010(5)
O8 0.0305(7) 0.0116(6) 0.0300(7) 0.0008(5) 0.0033(6) -0.0024(5)
O9 0.0299(7) 0.0101(6) 0.0242(7) 0.0011(5) 0.0025(6) 0.0019(5)
N1 0.0276(9) 0.0155(7) 0.0107(7) 0.0023(6) -0.0003(6) 0.0008(6)
N2 0.0249(8) 0.0154(7) 0.0094(7) 0.0013(6) 0.0003(6) -0.0011(6)
N3 0.0275(9) 0.0137(7) 0.0101(7) -0.0026(6) 0.0002(6) -0.0003(6)
C1 0.0283(10) 0.0145(8) 0.0091(8) -0.0002(6) 0.0002(7) -0.0018(7)
C2 0.0262(10) 0.0139(8) 0.0156(8) 0.0012(7) 0.0012(7) 0.0020(7)
C3 0.0285(10) 0.0147(8) 0.0087(8) 0.0011(6) -0.0009(7) 0.0022(7)
C4 0.0278(10) 0.0077(7) 0.0153(9) -0.0006(6) -0.0015(7) 0.0038(7)
C5 0.0279(10) 0.0137(8) 0.0120(8) 0.0005(7) -0.0033(7) 0.0013(7)
C6 0.0241(10) 0.0071(7) 0.0173(9) 0.0003(6) -0.0022(7) -0.0035(7)
C7 0.0314(10) 0.0155(8) 0.0124(9) 0.0010(7) -0.0023(8) 0.0010(7)
C8 0.0321(10) 0.0114(8) 0.0123(8) 0.0006(6) -0.0013(7) -0.0016(7)
C9 0.0274(10) 0.0114(8) 0.0176(9) -0.0010(7) 0.0015(7) -0.0025(7)
C10 0.0275(10) 0.0143(8) 0.0106(8) 0.0029(6) -0.0017(7) 0.0006(7)
C11 0.0277(10) 0.0087(8) 0.0162(9) -0.0004(6) -0.0014(8) -0.0017(7)
C12 0.0266(10) 0.0116(8) 0.0113(8) -0.0022(6) -0.0018(7) -0.0020(7)
C13 0.0252(10) 0.0114(8) 0.0115(8) 0.0013(6) -0.0014(7) 0.0001(7)
C14 0.0308(11) 0.0139(8) 0.0113(8) 0.0004(6) -0.0017(7) 0.0011(7)
C15 0.0262(10) 0.0122(8) 0.0183(9) 0.0005(7) 0.0005(7) 0.0009(7)
C16 0.0302(10) 0.0140(8) 0.0185(9) -0.0001(7) -0.0048(8) 0.0021(7)
C17 0.0286(10) 0.0142(8) 0.0168(9) -0.0043(7) -0.0032(8) 0.0006(7)
C18 0.0320(11) 0.0147(8) 0.0185(9) -0.0012(7) -0.0041(8) -0.0014(7)
C19 0.0308(10) 0.0155(8) 0.0180(9) 0.0000(7) -0.0044(8) 0.0005(7)
C20 0.0328(11) 0.0135(8) 0.0247(10) -0.0001(7) -0.0051(8) 0.0005(7)
C21 0.0292(10) 0.0164(8) 0.0175(9) 0.0042(7) 0.0002(8) 0.0036(7)
C22 0.0282(10) 0.0158(8) 0.0173(9) -0.0026(7) -0.0043(7) -0.0018(7)
C23 0.0313(11) 0.0159(8) 0.0246(10) 0.0017(7) -0.0062(8) -0.0015(7)
C24 0.0266(10) 0.0135(8) 0.0174(9) 0.0043(7) -0.0015(7) -0.0004(7)
C25 0.0400(12) 0.0246(10) 0.0420(12) 0.0026(9) -0.0102(10) 0.0026(9)
C26 0.0271(10) 0.0144(8) 0.0187(9) 0.0010(7) -0.0047(7) 0.0000(7)
C27 0.0380(12) 0.0244(9) 0.0181(9) 0.0019(8) -0.0065(8) 0.0008(8)
C28 0.0387(12) 0.0217(10) 0.0417(12) 0.0006(9) -0.0087(10) -0.0076(8)
C29 0.0334(12) 0.0304(10) 0.0421(12) -0.0005(9) -0.0042(10) 0.0003(9)
C30 0.0334(11) 0.0199(9) 0.0339(11) -0.0022(8) -0.0052(9) -0.0023(8)
C31 0.0352(11) 0.0281(10) 0.0223(10) 0.0006(8) -0.0043(8) -0.0015(8)
C32 0.0585(16) 0.0255(11) 0.0407(13) -0.0012(9) -0.0160(11) 0.0140(10)
C33 0.0360(11) 0.0153(9) 0.0258(10) 0.0000(7) -0.0072(8) 0.0008(8)
C34 0.0390(12) 0.0285(10) 0.0352(11) 0.0041(9) 0.0005(9) 0.0037(9)
C35 0.0360(11) 0.0269(10) 0.0198(9) 0.0017(8) -0.0051(8) 0.0022(8)
C36 0.0424(13) 0.0336(11) 0.0350(12) -0.0024(9) 0.0016(10) -0.0002(9)

loop_
_atom_type_symbol
_atom_type_description
_atom_type_scat_dispersion_real
_atom_type_scat_dispersion_imag
_atom_type_scat_source
C C 0.0033 0.0016 'International Tables Vol C Tables 4.2.6.8 and 6.1.1.4'
H H 0.0000 0.0000 'International Tables Vol C Tables 4.2.6.8 and 6.1.1.4'
N N 0.0061 0.0033 'International Tables Vol C Tables 4.2.6.8 and 6.1.1.4'
O O 0.0106 0.0060 'International Tables Vol C Tables 4.2.6.8 and 6.1.1.4'
F F 0.0171 0.0103 'International Tables Vol C Tables 4.2.6.8 and 6.1.1.4'

loop_
_geom_angle_atom_site_label_1
_geom_angle_atom_site_label_2
_geom_angle_atom_site_label_3
_geom_angle
C3 O4 H58 109.5
C14 O8 H59 109.5
C1 O9 H60 109.5
C11 N1 C10 121.67(15)
C11 N1 H56 121.0(13)
C10 N1 H56 117.2(13)
C6 N2 C13 121.90(14)
C6 N2 H57 121.3(13)
C13 N2 H57 116.5(13)
C4 N3 C12 122.11(14)
C4 N3 H55 120.9(13)
C12 N3 H55 116.9(13)
O7 C1 O9 124.35(16)
O7 C1 C9 124.29(15)
O9 C1 C9 111.34(15)
C3 C2 C10 111.86(14)
C3 C2 H52 109.2
C10 C2 H52 109.2
C3 C2 H53 109.2
C10 C2 H53 109.2
H52 C2 H53 107.9
O3 C3 O4 124.32(16)
O3 C3 C2 124.60(15)
O4 C3 C2 111.06(15)
O6 C4 N3 122.02(15)
O6 C4 C17 121.80(16)
N3 C4 C17 116.17(15)
F4 C5 F2 106.93(14)
F4 C5 F1 106.97(13)
F2 C5 F1 106.50(13)
F4 C5 C13 113.00(13)
F2 C5 C13 111.42(13)
F1 C5 C13 111.64(14)
O2 C6 N2 121.82(15)
O2 C6 C24 121.83(15)
N2 C6 C24 116.34(15)
F7 C7 F5 106.80(14)
F7 C7 F6 106.86(13)
F5 C7 F6 106.63(13)
F7 C7 C10 113.22(14)
F5 C7 C10 111.43(13)
F6 C7 C10 111.51(15)
F9 C8 F3 106.87(14)
F9 C8 F10 106.54(13)
F3 C8 F10 106.46(13)
F9 C8 C12 113.53(14)
F3 C8 C12 111.63(13)
F10 C8 C12 111.39(14)
C1 C9 C12 110.95(14)
C1 C9 H34 109.4
C12 C9 H34 109.4
C1 C9 H35 109.4
C12 C9 H35 109.4
H34 C9 H35 108.0
N1 C10 C7 109.81(13)
N1 C10 C2 112.26(13)
C7 C10 C2 111.54(14)
N1 C10 H54 107.7
C7 C10 H54 107.7
C2 C10 H54 107.7
O10 C11 N1 121.57(15)
O10 C11 C21 122.43(15)
N1 C11 C21 115.95(15)
N3 C12 C8 110.32(13)
N3 C12 C9 111.79(13)
C8 C12 C9 111.36(14)
N3 C12 H36 107.7
C8 C12 H36 107.7
C9 C12 H36 107.7
N2 C13 C5 109.53(13)
N2 C13 C15 112.29(13)
C5 C13 C15 111.37(14)
N2 C13 H1 107.8
C5 C13 H1 107.8
C15 C13 H1 107.8
O5 C14 O8 124.37(16)
O5 C14 C15 124.31(15)
O8 C14 C15 111.31(15)
C14 C15 C13 111.23(14)
C14 C15 H2 109.4
C13 C15 H2 109.4
C14 C15 H3 109.4
C13 C15 H3 109.4
H2 C15 H3 108.0
C19 C16 C26 112.70(14)
C19 C16 H4 109.1
C26 C16 H4 109.1
C19 C16 H5 109.1
C26 C16 H5 109.1
H4 C16 H5 107.8
C4 C17 C22 111.86(13)
C4 C17 H19 109.2
C22 C17 H19 109.2
C4 C17 H20 109.2
C22 C17 H20 109.2
H19 C17 H20 107.9
C23 C18 C22 112.68(14)
C23 C18 H21 109.1
C22 C18 H21 109.1
C23 C18 H22 109.1
C22 C18 H22 109.1
H21 C18 H22 107.8
C16 C19 C20 113.70(15)
C16 C19 H6 108.8
C20 C19 H6 108.8
C16 C19 H7 108.8
C20 C19 H7 108.8
H6 C19 H7 107.7
C30 C20 C19 112.98(15)
C30 C20 H8 109.0
C19 C20 H8 109.0
C30 C20 H9 109.0
C19 C20 H9 109.0
H8 C20 H9 107.8
C11 C21 C35 111.57(13)
C11 C21 H37 109.3
C35 C21 H37 109.3
C11 C21 H38 109.3
C35 C21 H38 109.3
H37 C21 H38 108.0
C18 C22 C17 113.41(14)
C18 C22 H23 108.9
C17 C22 H23 108.9
C18 C22 H24 108.9
C17 C22 H24 108.9
H23 C22 H24 107.7
C18 C23 C33 113.61(15)
C18 C23 H25 108.8
C33 C23 H25 108.8
C18 C23 H26 108.8
C33 C23 H26 108.8
H25 C23 H26 107.7
C6 C24 C26 112.57(14)
C6 C24 H10 109.1
C26 C24 H10 109.1
C6 C24 H11 109.1
C26 C24 H11 109.1
H10 C24 H11 107.8
C33 C25 C32 113.05(18)
C33 C25 H27 109.0
C32 C25 H27 109.0
C33 C25 H28 109.0
C32 C25 H28 109.0
H27 C25 H28 107.8
C24 C26 C16 113.51(14)
C24 C26 H12 108.9
C16 C26 H12 108.9
C24 C26 H13 108.9
C16 C26 H13 108.9
H12 C26 H13 107.7
C35 C27 C31 114.03(15)
C35 C27 H39 108.7
C31 C27 H39 108.7
C35 C27 H40 108.7
C31 C27 H40 108.7
H39 C27 H40 107.6
C30 C28 H14 109.5
C30 C28 H15 109.5
H14 C28 H15 109.5
C30 C28 H16 109.5
H14 C28 H16 109.5
H15 C28 H16 109.5
C34 C29 C36 115.06(17)
C34 C29 H41 108.5
C36 C29 H41 108.5
C34 C29 H42 108.5
C36 C29 H42 108.5
H41 C29 H42 107.5
C20 C30 C28 111.91(16)
C20 C30 H17 109.2
C28 C30 H17 109.2
C20 C30 H18 109.2
C28 C30 H18 109.2
H17 C30 H18 107.9
C36 C31 C27 114.00(16)
C36 C31 H43 108.8
C27 C31 H43 108.8
C36 C31 H44 108.8
C27 C31 H44 108.8
H43 C31 H44 107.6
C25 C32 H29 109.5
C25 C32 H30 109.5
H29 C32 H30 109.5
C25 C32 H31 109.5
H29 C32 H31 109.5
H30 C32 H31 109.5
C25 C33 C23 113.41(16)
C25 C33 H32 108.9
C23 C33 H32 108.9
C25 C33 H33 108.9
C23 C33 H33 108.9
H32 C33 H33 107.7
C29 C34 H45 109.5
C29 C34 H46 109.5
H45 C34 H46 109.5
C29 C34 H47 109.5
H45 C34 H47 109.5
H46 C34 H47 109.5
C27 C35 C21 114.50(15)
C27 C35 H48 108.6
C21 C35 H48 108.6
C27 C35 H49 108.6
C21 C35 H49 108.6
H48 C35 H49 107.6
C31 C36 C29 114.48(17)
C31 C36 H50 108.6
C29 C36 H50 108.6
C31 C36 H51 108.6
C29 C36 H51 108.6
H50 C36 H51 107.6

loop_
_geom_bond_atom_site_label_1
_geom_bond_atom_site_label_2
_geom_bond_distance
F1 C5 1.3444(19)
F2 C5 1.3438(19)
F3 C8 1.3432(19)
F4 C5 1.338(2)
F5 C7 1.3432(19)
F6 C7 1.3466(19)
F7 C7 1.338(2)
O10 C11 1.241(2)
F9 C8 1.336(2)
F10 C8 1.3497(19)
O2 C6 1.242(2)
O3 C3 1.207(2)
O4 C3 1.3279(19)
O4 H58 0.8400
O5 C14 1.207(2)
O6 C4 1.238(2)
O7 C1 1.204(2)
O8 C14 1.329(2)
O8 H59 0.8400
O9 C1 1.3290(19)
O9 H60 0.8400
N1 C11 1.340(2)
N1 C10 1.455(2)
N1 H56 0.839(19)
N2 C6 1.340(2)
N2 C13 1.457(2)
N2 H57 0.829(19)
N3 C4 1.342(2)
N3 C12 1.452(2)
N3 H55 0.835(18)
C1 C9 1.510(2)
C2 C3 1.506(2)
C2 C10 1.536(2)
C2 H52 0.9900
C2 H53 0.9900
C4 C17 1.514(2)
C5 C13 1.509(2)
C6 C24 1.509(2)
C7 C10 1.509(2)
C8 C12 1.507(2)
C9 C12 1.538(2)
C9 H34 0.9900
C9 H35 0.9900
C10 H54 1.0000
C11 C21 1.509(2)
C12 H36 1.0000
C13 C15 1.535(2)
C13 H1 1.0000
C14 C15 1.506(2)
C15 H2 0.9900
C15 H3 0.9900
C16 C19 1.521(2)
C16 C26 1.525(2)
C16 H4 0.9900
C16 H5 0.9900
C17 C22 1.533(2)
C17 H19 0.9900
C17 H20 0.9900
C18 C23 1.522(2)
C18 C22 1.530(2)
C18 H21 0.9900
C18 H22 0.9900
C19 C20 1.528(2)
C19 H6 0.9900
C19 H7 0.9900
C20 C30 1.522(3)
C20 H8 0.9900
C20 H9 0.9900
C21 C35 1.543(2)
C21 H37 0.9900
C21 H38 0.9900
C22 H23 0.9900
C22 H24 0.9900
C23 C33 1.530(2)
C23 H25 0.9900
C23 H26 0.9900
C24 C26 1.524(2)
C24 H10 0.9900
C24 H11 0.9900
C25 C33 1.514(3)
C25 C32 1.532(3)
C25 H27 0.9900
C25 H28 0.9900
C26 H12 0.9900
C26 H13 0.9900
C27 C35 1.507(3)
C27 C31 1.522(2)
C27 H39 0.9900
C27 H40 0.9900
C28 C30 1.531(2)
C28 H14 0.9800
C28 H15 0.9800
C28 H16 0.9800
C29 C34 1.514(3)
C29 C36 1.529(3)
C29 H41 0.9900
C29 H42 0.9900
C30 H17 0.9900
C30 H18 0.9900
C31 C36 1.520(3)
C31 H43 0.9900
C31 H44 0.9900
C32 H29 0.9800
C32 H30 0.9800
C32 H31 0.9800
C33 H32 0.9900
C33 H33 0.9900
C34 H45 0.9800
C34 H46 0.9800
C34 H47 0.9800
C35 H48 0.9900
C35 H49 0.9900
C36 H50 0.9900
C36 H51 0.9900

loop_
_geom_torsion_atom_site_label_1
_geom_torsion_atom_site_label_2
_geom_torsion_atom_site_label_3
_geom_torsion_atom_site_label_4
_geom_torsion
C10 C2 C3 O3 -4.2(2)
C10 C2 C3 O4 177.31(13)
C12 N3 C4 O6 1.0(2)
C12 N3 C4 C17 -179.40(13)
C13 N2 C6 O2 -3.6(2)
C13 N2 C6 C24 176.76(13)
O7 C1 C9 C12 6.7(2)
O9 C1 C9 C12 -174.76(13)
C11 N1 C10 C7 -109.76(18)
C11 N1 C10 C2 125.56(16)
F7 C7 C10 N1 -63.00(18)
F5 C7 C10 N1 176.59(13)
F6 C7 C10 N1 57.56(18)
F7 C7 C10 C2 62.10(18)
F5 C7 C10 C2 -58.32(18)
F6 C7 C10 C2 -177.34(13)
C3 C2 C10 N1 -76.68(18)
C3 C2 C10 C7 159.59(14)
C10 N1 C11 O10 -1.4(2)
C10 N1 C11 C21 -178.93(14)
C4 N3 C12 C8 111.23(17)
C4 N3 C12 C9 -124.27(16)
F9 C8 C12 N3 62.18(17)
F3 C8 C12 N3 -176.95(13)
F10 C8 C12 N3 -58.09(18)
F9 C8 C12 C9 -62.57(17)
F3 C8 C12 C9 58.31(18)
F10 C8 C12 C9 177.16(13)
C1 C9 C12 N3 75.75(18)
C1 C9 C12 C8 -160.33(14)
C6 N2 C13 C5 -109.81(17)
C6 N2 C13 C15 125.90(16)
F4 C5 C13 N2 -64.72(17)
F2 C5 C13 N2 174.85(13)
F1 C5 C13 N2 55.92(18)
F4 C5 C13 C15 60.10(17)
F2 C5 C13 C15 -60.32(18)
F1 C5 C13 C15 -179.26(13)
O5 C14 C15 C13 -2.5(2)
O8 C14 C15 C13 178.79(13)
N2 C13 C15 C14 -75.75(18)
C5 C13 C15 C14 160.98(14)
O6 C4 C17 C22 56.9(2)
N3 C4 C17 C22 -122.68(16)
C26 C16 C19 C20 -178.23(15)
C16 C19 C20 C30 176.29(15)
O10 C11 C21 C35 -100.47(19)
N1 C11 C21 C35 77.0(2)
C23 C18 C22 C17 176.54(14)
C4 C17 C22 C18 60.95(19)
C22 C18 C23 C33 -178.71(15)
O2 C6 C24 C26 -60.1(2)
N2 C6 C24 C26 119.61(16)
C6 C24 C26 C16 -59.1(2)
C19 C16 C26 C24 -175.60(14)
C19 C20 C30 C28 173.79(16)
C35 C27 C31 C36 -177.30(16)
C32 C25 C33 C23 -175.05(17)
C18 C23 C33 C25 177.91(16)
C31 C27 C35 C21 172.83(15)
C11 C21 C35 C27 55.4(2)
C27 C31 C36 C29 178.96(16)
C34 C29 C36 C31 69.6(2)
